data_2016270
loop_
_publ_author_name
'Gainsford, Graeme J.'
'Bhuiyan, M. Delower H.'
'Kay, Andrew J.'

_publ_section_title
;
 Geometry and bond-length alternation in nonlinear optical materials.
 I. Standard parameters in two precursors
;
_journal_coeditor_code JZ3086
_journal_issue 11
_journal_name_full 'Acta Crystallographica Section C'
_journal_page_first o633
_journal_page_last o637
_journal_paper_doi 10.1107/S0108270107046033
_journal_volume 63
_journal_year 2007
_chemical_formula_iupac 'C24 H20 N4 O2'
_chemical_formula_moiety 'C24 H20 N4 O2'
_chemical_formula_sum 'C24 H20 N4 O2'
_chemical_formula_weight 396.44
_chemical_name_common
;
2-[4-(6-acetanilido-trans,trans-1,3,5-hexatrienyl)-3-cyano-5,5-dimethyl-\
2,5-dihydrofuranylidene]propanedinitrile
;
_chemical_name_systematic 2,5-dihydrofuranylidene}propanedinitrile
_space_group_IT_number 14
_symmetry_cell_setting monoclinic
_symmetry_space_group_name_Hall '-P 2ybc'
_symmetry_space_group_name_H-M 'P 1 21/c 1'
_atom_sites_solution_hydrogens geom
_atom_sites_solution_primary direct
_atom_sites_solution_secondary difmap
_audit_creation_method SHELXL-97
_cell_angle_alpha 90.00
_cell_angle_beta 107.440(7)
_cell_angle_gamma 90.00
_cell_formula_units_Z 4
_cell_length_a 12.7040(15)
_cell_length_b 15.154(2)
_cell_length_c 11.7651(14)
_cell_measurement_reflns_used 1328
_cell_measurement_temperature 95(2)
_cell_measurement_theta_max 21.34
_cell_measurement_theta_min 2.26
_cell_volume 2160.9(5)
_computing_cell_refinement 'SAINT (Siemens, 1996)'
_computing_data_collection 'SMART (Siemens, 1996)'
_computing_data_reduction
;
SAINT (Siemens, 1996) and SADABS (Sheldrick, 2003)
;
_computing_molecular_graphics
;
ORTEP-3 (Farrugia, 1997) and Mercury (Bruno <i>et al.</i>,
2002)
;
_computing_publication_material
;
SHELXL97 (Sheldrick, 1997) and PLATON (Spek, 2003)
;
_computing_structure_refinement 'SHELXL97 (Sheldrick, 1997)'
_computing_structure_solution 'SHELXS97 (Sheldrick, 1997)'
_diffrn_ambient_temperature 95(2)
_diffrn_detector_area_resol_mean 8.192
_diffrn_measured_fraction_theta_full 0.887
_diffrn_measured_fraction_theta_max 0.887
_diffrn_measurement_device_type
;
Bruker--Nonius APEXII CCD area-detector diffractometer
;
_diffrn_measurement_method 'phi and omega scans'
_diffrn_radiation_monochromator graphite
_diffrn_radiation_source 'fine-focus sealed tube'
_diffrn_radiation_type MoK\a
_diffrn_radiation_wavelength 0.71073
_diffrn_reflns_av_R_equivalents 0.1550
_diffrn_reflns_av_sigmaI/netI 0.2664
_diffrn_reflns_limit_h_max 18
_diffrn_reflns_limit_h_min -14
_diffrn_reflns_limit_k_max 22
_diffrn_reflns_limit_k_min -22
_diffrn_reflns_limit_l_max 17
_diffrn_reflns_limit_l_min -17
_diffrn_reflns_number 22431
_diffrn_reflns_theta_full 31.94
_diffrn_reflns_theta_max 31.94
_diffrn_reflns_theta_min 2.69
_diffrn_standards_decay_% 0
_diffrn_standards_number 0
_exptl_absorpt_coefficient_mu 0.080
_exptl_absorpt_correction_T_max 0.997
_exptl_absorpt_correction_T_min 0.743
_exptl_absorpt_correction_type multi-scan
_exptl_absorpt_process_details
;
(Blessing, 1995)
;
_exptl_crystal_colour red
_exptl_crystal_density_diffrn 1.219
_exptl_crystal_density_method 'not measured'
_exptl_crystal_description needle
_exptl_crystal_F_000 832
_exptl_crystal_size_max 0.40
_exptl_crystal_size_mid 0.10
_exptl_crystal_size_min 0.04
_refine_diff_density_max 0.290
_refine_diff_density_min -0.246
_refine_ls_extinction_coef 0.0039(6)
_refine_ls_extinction_expression Fc^*^=kFc[1+0.001xFc^2^\l^3^/sin(2\q)]^-1/4^
_refine_ls_extinction_method SHELXL97
_refine_ls_goodness_of_fit_ref 0.916
_refine_ls_hydrogen_treatment constr
_refine_ls_matrix_type full
_refine_ls_number_parameters 275
_refine_ls_number_reflns 6628
_refine_ls_number_restraints 0
_refine_ls_restrained_S_all 0.916
_refine_ls_R_factor_all 0.2852
_refine_ls_R_factor_gt 0.0667
_refine_ls_shift/su_max 0.001
_refine_ls_shift/su_mean 0.000
_refine_ls_structure_factor_coef Fsqd
_refine_ls_weighting_details 'calc w=1/[\s^2^(Fo^2^)+(0.0474P)^2^+0.0000P] where P=(Fo^2^+2Fc^2^)/3'
_refine_ls_weighting_scheme calc
_refine_ls_wR_factor_gt 0.1092
_refine_ls_wR_factor_ref 0.1694
_reflns_number_gt 1966
_reflns_number_total 6628
_reflns_threshold_expression >2sigma(I)
_cod_data_source_file jz3086.cif
_cod_data_source_block II
_cod_depositor_comments
;
The following automatic conversions were performed:
'_symmetry_cell_setting' value 'Monoclinic' changed to 'monoclinic'
according to '/home/saulius/struct/CIF-dictionaries/cif_core.dic'
dictionary named 'cif_core.dic' version 2.4.1 from
2010-06-29.

'_geom_bond_publ_flag' value 'N' changed to 'n' according to
'/home/saulius/struct/CIF-dictionaries/cif_core.dic' dictionary named
'cif_core.dic' version 2.4.1 from 2010-06-29 (4
times).

'_geom_bond_publ_flag' value 'Y' changed to 'y' according to
'/home/saulius/struct/CIF-dictionaries/cif_core.dic' dictionary named
'cif_core.dic' version 2.4.1 from 2010-06-29 (5
times).

'_geom_angle_publ_flag' value 'Y' changed to 'y' according to
'/home/saulius/struct/CIF-dictionaries/cif_core.dic' dictionary named
'cif_core.dic' version 2.4.1 from 2010-06-29 (10
times).

'_geom_torsion_publ_flag' value 'Y' changed to 'y' according to
'/home/saulius/struct/CIF-dictionaries/cif_core.dic' dictionary named
'cif_core.dic' version 2.4.1 from 2010-06-29 (7 times).

Automatic conversion script
Id: cif_fix_enum 1527 2010-12-29 10:47:43Z saulius 

The following automatic conversions were performed:

'_symmetry_cell_setting' value 'Monoclinic' changed to 'monoclinic'
according to /home/saulius/struct/CIF-dictionaries/cif_core.dic
dictionary named 'cif_core.dic' version 2.4.1 from
2010-06-29.

'_geom_bond_publ_flag' value 'N' changed to 'n'
according to /home/saulius/struct/CIF-dictionaries/cif_core.dic
dictionary named 'cif_core.dic' version 2.4.1 from 2010-06-29 (4
times).

'_geom_bond_publ_flag' value 'Y' changed to 'y' according to
/home/saulius/struct/CIF-dictionaries/cif_core.dic dictionary named
'cif_core.dic' version 2.4.1 from 2010-06-29 (5
times).

'_geom_angle_publ_flag' value 'Y' changed to 'y' according
to /home/saulius/struct/CIF-dictionaries/cif_core.dic dictionary
named 'cif_core.dic' version 2.4.1 from 2010-06-29 (10
times).

'_geom_torsion_publ_flag' value 'Y' changed to 'y' according
to /home/saulius/struct/CIF-dictionaries/cif_core.dic dictionary
named 'cif_core.dic' version 2.4.1 from 2010-06-29 (7 times).

Automatic conversion script
Id: cif_fix_values 1715 2011-07-08 13:25:40Z adriana 
;
_cod_original_cell_volume 2160.8(5)
_cod_original_sg_symbol_H-M 'P 21/c'
_cod_database_code 2016270
_cod_database_fobs_code 2016270

loop_
_symmetry_equiv_pos_as_xyz
'x, y, z'
'-x, y+1/2, -z+1/2'
'-x, -y, -z'
'x, -y-1/2, z-1/2'

loop_
_atom_site_type_symbol
_atom_site_label
_atom_site_fract_x
_atom_site_fract_y
_atom_site_fract_z
_atom_site_U_iso_or_equiv
_atom_site_adp_type
_atom_site_calc_flag
_atom_site_refinement_flags
_atom_site_occupancy
O O1 0.30751(16) 0.63758(13) 0.93494(17) 0.0333(5) Uani d . 1
O O2 0.87796(17) 0.45183(14) 0.30379(19) 0.0443(6) Uani d . 1
N N1 0.2994(2) 0.32575(18) 0.9781(2) 0.0429(8) Uani d . 1
N N2 0.2025(2) 0.55275(17) 1.1555(3) 0.0463(8) Uani d . 1
N N3 0.4622(2) 0.38497(18) 0.8042(2) 0.0418(7) Uani d . 1
N N4 0.86660(19) 0.58441(16) 0.3875(2) 0.0292(6) Uani d . 1
C C1 0.2959(2) 0.4010(2) 0.9870(3) 0.0298(7) Uani d . 1
C C2 0.2884(2) 0.49398(19) 0.9973(3) 0.0278(7) Uani d . 1
C C3 0.2388(2) 0.5270(2) 1.0836(3) 0.0335(8) Uani d . 1
C C4 0.4169(2) 0.61577(19) 0.8096(2) 0.0272(7) Uani d . 1
C C5 0.3587(2) 0.6872(2) 0.8569(2) 0.0300(7) Uani d . 1
C C6 0.3268(2) 0.55154(19) 0.9294(3) 0.0278(7) Uani d . 1
C C7 0.3924(2) 0.53625(19) 0.8501(2) 0.0262(7) Uani d . 1
C C8 0.4353(2) 0.75372(19) 0.9357(3) 0.0378(8) Uani d . 1
H H8A 0.3927 0.7932 0.9712 0.057 Uiso calc R 1
H H8B 0.4717 0.7883 0.8880 0.057 Uiso calc R 1
H H8C 0.4910 0.7228 0.9990 0.057 Uiso calc R 1
C C9 0.2667(2) 0.7304(2) 0.7598(3) 0.0415(9) Uani d . 1
H H9A 0.2169 0.6848 0.7143 0.062 Uiso calc R 1
H H9B 0.2982 0.7637 0.7065 0.062 Uiso calc R 1
H H9C 0.2254 0.7705 0.7960 0.062 Uiso calc R 1
C C10 0.4299(2) 0.4514(2) 0.8254(2) 0.0309(7) Uani d . 1
C C11 0.4858(2) 0.6389(2) 0.7391(2) 0.0316(7) Uani d . 1
H H11 0.4947 0.7002 0.7280 0.038 Uiso calc R 1
C C12 0.5410(2) 0.5832(2) 0.6854(2) 0.0331(8) Uani d . 1
H H12 0.5304 0.5214 0.6898 0.040 Uiso calc R 1
C C13 0.6138(2) 0.6147(2) 0.6233(2) 0.0325(8) Uani d . 1
H H13 0.6253 0.6766 0.6229 0.039 Uiso calc R 1
C C14 0.6682(2) 0.5636(2) 0.5646(3) 0.0345(8) Uani d . 1
H H14 0.6577 0.5015 0.5630 0.041 Uiso calc R 1
C C15 0.7407(2) 0.6005(2) 0.5052(2) 0.0315(7) Uani d . 1
H H15 0.7519 0.6626 0.5083 0.038 Uiso calc R 1
C C16 0.7938(2) 0.5510(2) 0.4449(2) 0.0321(7) Uani d . 1
H H16 0.7808 0.4891 0.4411 0.039 Uiso calc R 1
C C17 0.9093(2) 0.5279(2) 0.3197(3) 0.0344(8) Uani d . 1
C C18 0.9930(3) 0.5642(2) 0.2667(3) 0.0511(10) Uani d . 1
H H18A 1.0287 0.5157 0.2373 0.077 Uiso calc R 1
H H18B 1.0487 0.5973 0.3276 0.077 Uiso calc R 1
H H18C 0.9568 0.6036 0.2005 0.077 Uiso calc R 1
C C19 0.8994(2) 0.6763(2) 0.4031(3) 0.0293(7) Uani d . 1
C C20 0.9802(2) 0.7011(2) 0.5048(3) 0.0375(8) Uani d . 1
H H20 1.0116 0.6592 0.5655 0.045 Uiso calc R 1
C C21 1.0153(3) 0.7888(2) 0.5175(3) 0.0423(9) Uani d . 1
H H21 1.0711 0.8069 0.5873 0.051 Uiso calc R 1
C C22 0.9691(3) 0.8490(2) 0.4292(3) 0.0434(9) Uani d . 1
H H22 0.9938 0.9085 0.4373 0.052 Uiso calc R 1
C C23 0.8876(3) 0.8231(2) 0.3298(3) 0.0443(9) Uani d . 1
H H23 0.8555 0.8652 0.2696 0.053 Uiso calc R 1
C C24 0.8512(3) 0.7366(2) 0.3153(3) 0.0392(8) Uani d . 1
H H24 0.7941 0.7192 0.2463 0.047 Uiso calc R 1

loop_
_atom_site_aniso_label
_atom_site_aniso_U_11
_atom_site_aniso_U_22
_atom_site_aniso_U_33
_atom_site_aniso_U_12
_atom_site_aniso_U_13
_atom_site_aniso_U_23
O1 0.0403(13) 0.0212(12) 0.0419(12) 0.0041(10) 0.0176(11) 0.0029(10)
O2 0.0547(15) 0.0287(14) 0.0508(14) -0.0015(12) 0.0176(12) -0.0070(12)
N1 0.0534(19) 0.0284(17) 0.0525(18) -0.0026(15) 0.0244(15) 0.0000(14)
N2 0.0565(19) 0.0342(18) 0.0598(19) 0.0045(15) 0.0350(16) 0.0041(15)
N3 0.0545(19) 0.0323(18) 0.0446(17) 0.0047(14) 0.0240(15) 0.0054(14)
N4 0.0327(15) 0.0258(15) 0.0317(14) -0.0017(12) 0.0135(12) -0.0012(12)
C1 0.0301(18) 0.031(2) 0.0299(17) 0.0004(16) 0.0109(14) -0.0015(15)
C2 0.0298(18) 0.0237(18) 0.0331(17) 0.0016(14) 0.0141(15) 0.0016(14)
C3 0.0327(19) 0.0266(19) 0.0428(19) -0.0003(15) 0.0137(16) 0.0056(16)
C4 0.0234(17) 0.0286(18) 0.0266(15) -0.0023(14) 0.0029(13) 0.0014(14)
C5 0.0335(18) 0.0242(18) 0.0343(17) -0.0031(15) 0.0131(15) 0.0049(14)
C6 0.0269(17) 0.0213(17) 0.0334(16) 0.0026(15) 0.0062(14) -0.0013(14)
C7 0.0285(17) 0.0217(17) 0.0290(15) -0.0012(14) 0.0094(14) -0.0003(14)
C8 0.043(2) 0.0274(19) 0.0425(19) 0.0007(16) 0.0130(16) -0.0041(16)
C9 0.041(2) 0.0278(19) 0.050(2) 0.0062(16) 0.0051(17) 0.0069(16)
C10 0.0361(19) 0.029(2) 0.0295(17) 0.0009(16) 0.0129(14) 0.0058(15)
C11 0.0348(19) 0.0258(18) 0.0324(16) -0.0028(15) 0.0071(15) 0.0044(15)
C12 0.0375(19) 0.0340(19) 0.0262(16) -0.0036(16) 0.0070(15) 0.0052(15)
C13 0.0351(19) 0.029(2) 0.0312(17) -0.0034(15) 0.0073(15) 0.0058(15)
C14 0.0377(19) 0.0332(19) 0.0328(16) -0.0013(16) 0.0108(15) 0.0039(15)
C15 0.0351(19) 0.0285(18) 0.0305(16) -0.0027(15) 0.0091(15) 0.0017(15)
C16 0.0333(18) 0.0299(19) 0.0336(17) -0.0028(16) 0.0106(15) 0.0024(15)
C17 0.039(2) 0.030(2) 0.0339(18) 0.0017(16) 0.0114(16) 0.0023(16)
C18 0.061(2) 0.046(2) 0.060(2) -0.0036(19) 0.038(2) -0.0083(19)
C19 0.0319(18) 0.0255(18) 0.0327(17) -0.0027(15) 0.0131(15) -0.0030(15)
C20 0.042(2) 0.031(2) 0.0363(18) -0.0009(16) 0.0065(16) 0.0041(16)
C21 0.044(2) 0.031(2) 0.0412(19) -0.0028(17) -0.0035(17) 0.0012(16)
C22 0.050(2) 0.030(2) 0.044(2) -0.0071(17) 0.0045(18) 0.0016(16)
C23 0.058(2) 0.029(2) 0.0398(19) -0.0016(18) 0.0051(18) 0.0103(16)
C24 0.046(2) 0.034(2) 0.0316(17) -0.0049(17) 0.0017(16) 0.0026(16)

loop_
_atom_type_symbol
_atom_type_description
_atom_type_scat_dispersion_real
_atom_type_scat_dispersion_imag
_atom_type_scat_source
C C 0.0033 0.0016 'International Tables Vol C Tables 4.2.6.8 and 6.1.1.4'
H H 0.0000 0.0000 'International Tables Vol C Tables 4.2.6.8 and 6.1.1.4'
N N 0.0061 0.0033 'International Tables Vol C Tables 4.2.6.8 and 6.1.1.4'
O O 0.0106 0.0060 'International Tables Vol C Tables 4.2.6.8 and 6.1.1.4'

loop_
_geom_angle_atom_site_label_1
_geom_angle_atom_site_label_2
_geom_angle_atom_site_label_3
_geom_angle
_geom_angle_publ_flag
C6 O1 C5 110.2(2) y
C17 N4 C16 119.0(3) ?
C17 N4 C19 121.3(3) ?
C16 N4 C19 119.7(2) ?
N1 C1 C2 178.5(3) ?
C6 C2 C1 122.5(3) y
C6 C2 C3 120.0(3) ?
C1 C2 C3 117.5(3) ?
N2 C3 C2 177.6(3) y
C7 C4 C11 131.9(3) ?
C7 C4 C5 108.4(3) ?
C11 C4 C5 119.6(3) ?
O1 C5 C4 102.6(2) y
O1 C5 C8 106.2(2) ?
C4 C5 C8 114.1(2) ?
O1 C5 C9 107.7(2) ?
C4 C5 C9 112.6(2) ?
C8 C5 C9 112.6(3) ?
O1 C6 C2 119.5(3) ?
O1 C6 C7 109.8(3) ?
C2 C6 C7 130.6(3) ?
C4 C7 C10 126.6(3) y
C4 C7 C6 108.7(3) ?
C10 C7 C6 124.6(3) ?
C5 C8 H8A 109.5 ?
C5 C8 H8B 109.5 ?
H8A C8 H8B 109.5 ?
C5 C8 H8C 109.5 ?
H8A C8 H8C 109.5 ?
H8B C8 H8C 109.5 ?
C5 C9 H9A 109.5 ?
C5 C9 H9B 109.5 ?
H9A C9 H9B 109.5 ?
C5 C9 H9C 109.5 ?
H9A C9 H9C 109.5 ?
H9B C9 H9C 109.5 ?
N3 C10 C7 177.9(3) ?
C12 C11 C4 127.6(3) y
C12 C11 H11 116.2 ?
C4 C11 H11 116.2 ?
C11 C12 C13 122.2(3) y
C11 C12 H12 118.9 ?
C13 C12 H12 118.9 ?
C14 C13 C12 125.4(3) y
C14 C13 H13 117.3 ?
C12 C13 H13 117.3 ?
C13 C14 C15 121.8(3) y
C13 C14 H14 119.1 ?
C15 C14 H14 119.1 ?
C16 C15 C14 122.6(3) y
C16 C15 H15 118.7 ?
C14 C15 H15 118.7 ?
C15 C16 N4 124.2(3) y
C15 C16 H16 117.9 ?
N4 C16 H16 117.9 ?
O2 C17 N4 120.5(3) ?
O2 C17 C18 121.9(3) ?
N4 C17 C18 117.6(3) ?
C17 C18 H18A 109.5 ?
C17 C18 H18B 109.5 ?
H18A C18 H18B 109.5 ?
C17 C18 H18C 109.5 ?
H18A C18 H18C 109.5 ?
H18B C18 H18C 109.5 ?
C19 C20 C21 119.1(3) ?
C19 C20 H20 120.5 ?
C21 C20 H20 120.5 ?
C22 C21 C20 120.0(3) ?
C22 C21 H21 120.0 ?
C20 C21 H21 120.0 ?
C23 C22 C21 119.9(3) ?
C23 C22 H22 120.1 ?
C21 C22 H22 120.1 ?
C22 C23 C24 121.2(3) ?
C22 C23 H23 119.4 ?
C24 C23 H23 119.4 ?
C19 C24 C23 118.7(3) ?
C19 C24 H24 120.7 ?
C23 C24 H24 120.7 ?
C20 C19 C24 121.2(3) ?
C20 C19 N4 119.0(3) ?
C24 C19 N4 119.8(3) ?

loop_
_geom_bond_atom_site_label_1
_geom_bond_atom_site_label_2
_geom_bond_distance
_geom_bond_publ_flag
O1 C6 1.332(3) n
O1 C5 1.480(3) ?
O2 C17 1.215(3) ?
N1 C1 1.147(4) ?
N2 C3 1.147(4) ?
N3 C10 1.142(4) ?
N4 C17 1.387(4) ?
N4 C16 1.394(3) ?
N4 C19 1.449(4) ?
C1 C2 1.420(4) ?
C2 C6 1.368(4) ?
C2 C3 1.435(4) ?
C4 C7 1.366(4) n
C4 C11 1.419(4) n
C4 C5 1.508(4) ?
C5 C8 1.510(4) ?
C5 C9 1.516(4) ?
C6 C7 1.443(4) n
C7 C10 1.432(4) ?
C8 H8A 0.9800 ?
C8 H8B 0.9800 ?
C8 H8C 0.9800 ?
C9 H9A 0.9800 ?
C9 H9B 0.9800 ?
C9 H9C 0.9800 ?
C11 C12 1.367(4) y
C11 H11 0.9500 ?
C12 C13 1.422(4) y
C12 H12 0.9500 ?
C13 C14 1.357(4) y
C13 H13 0.9500 ?
C14 C15 1.428(4) y
C14 H14 0.9500 ?
C15 C16 1.344(4) y
C15 H15 0.9500 ?
C16 H16 0.9500 ?
C17 C18 1.490(4) ?
C18 H18A 0.9800 ?
C18 H18B 0.9800 ?
C18 H18C 0.9800 ?
C20 C19 1.375(4) ?
C20 C21 1.395(4) ?
C20 H20 0.9500 ?
C21 C22 1.375(4) ?
C21 H21 0.9500 ?
C22 C23 1.366(4) ?
C22 H22 0.9500 ?
C23 C24 1.383(4) ?
C23 H23 0.9500 ?
C24 C19 1.378(4) ?
C24 H24 0.9500 ?

loop_
_geom_hbond_atom_site_label_D
_geom_hbond_atom_site_label_H
_geom_hbond_atom_site_label_A
_geom_hbond_site_symmetry_A
_geom_hbond_distance_DH
_geom_hbond_distance_HA
_geom_hbond_distance_DA
_geom_hbond_angle_DHA
_geom_hbond_publ_flag
C15 H15 N1 2_656 0.95 2.57 3.466(4) 156 yes
C9 H9A O2 3_666 0.98 2.37 3.277(4) 153 yes
C20 H20 O2 3_766 0.95 2.42 3.355(4) 167 yes

loop_
_geom_torsion_atom_site_label_1
_geom_torsion_atom_site_label_2
_geom_torsion_atom_site_label_3
_geom_torsion_atom_site_label_4
_geom_torsion
_geom_torsion_publ_flag
C6 O1 C5 C4 -3.0(3) y
C6 O1 C5 C8 -123.1(3) ?
C6 O1 C5 C9 116.0(3) ?
C7 C4 C5 O1 4.3(3) y
C11 C4 C5 O1 -173.8(2) ?
C7 C4 C5 C8 118.8(3) ?
C11 C4 C5 C8 -59.3(3) ?
C7 C4 C5 C9 -111.2(3) ?
C11 C4 C5 C9 70.7(3) ?
C5 O1 C6 C2 178.6(2) ?
C5 O1 C6 C7 0.7(3) ?
C1 C2 C6 O1 173.3(3) ?
C3 C2 C6 O1 -7.0(4) ?
C1 C2 C6 C7 -9.3(5) ?
C3 C2 C6 C7 170.4(3) ?
C11 C4 C7 C10 -2.8(5) ?
C5 C4 C7 C10 179.5(3) ?
C11 C4 C7 C6 173.7(3) ?
C5 C4 C7 C6 -4.1(3) ?
O1 C6 C7 C4 2.2(3) ?
C2 C6 C7 C4 -175.4(3) ?
O1 C6 C7 C10 178.8(3) ?
C2 C6 C7 C10 1.2(5) ?
C7 C4 C11 C12 5.2(5) y
C5 C4 C11 C12 -177.2(3) ?
C4 C11 C12 C13 -175.7(3) y
C11 C12 C13 C14 -177.6(3) y
C12 C13 C14 C15 -179.5(3) y
C13 C14 C15 C16 -178.8(3) y
C14 C15 C16 N4 -178.8(2) y
C17 N4 C16 C15 -174.6(3) ?
C19 N4 C16 C15 7.6(4) ?
C16 N4 C17 O2 5.0(4) ?
C19 N4 C17 O2 -177.3(3) ?
C16 N4 C17 C18 -175.7(3) ?
C19 N4 C17 C18 2.0(4) ?
C19 C20 C21 C22 0.1(5) ?
C20 C21 C22 C23 1.0(5) ?
C21 C22 C23 C24 -0.8(5) ?
C22 C23 C24 C19 -0.5(5) ?
C21 C20 C19 C24 -1.4(5) ?
C21 C20 C19 N4 177.2(3) ?
C23 C24 C19 C20 1.6(5) ?
C23 C24 C19 N4 -177.0(3) ?
C17 N4 C19 C20 -97.7(3) ?
C16 N4 C19 C20 80.1(3) ?
C17 N4 C19 C24 81.0(4) ?
C16 N4 C19 C24 -101.3(3) ?

loop_
_cod_related_entry_id
_cod_related_entry_database
_cod_related_entry_code
1 ChemSpider 30654079
